data_7153502
loop_
_publ_author_name
'Blanc, Romain'
'H\'eran, Virginie'
'Rahmani, Rapha\"el'
'Commeiras, Laurent'
'Parrain, Jean-Luc'

_publ_section_title
;
 Diels-Alder cycloaddition of o-quinonedimethides and
 alkylidene-5H-furan-2-ones: new and rapid access to lambertellol cores
 and arthrinone derivatives.
;
_journal_issue 24
_journal_name_full 'Organic &amp; biomolecular chemistry'
_journal_page_first 5490
_journal_page_last 5494
_journal_paper_doi 10.1039/c0ob00448k
_journal_volume 8
_journal_year 2010
_chemical_compound_source 'synthesis as described'
_chemical_formula_moiety 'C26 H42 O4 Si2'
_chemical_formula_sum 'C26 H42 O4 Si2'
_chemical_formula_weight 474.78
_chemical_name_systematic
;
?
;
_space_group_IT_number 61
_symmetry_cell_setting orthorhombic
_symmetry_Int_Tables_number 61
_symmetry_space_group_name_Hall '-P 2ac 2ab'
_symmetry_space_group_name_H-M 'P b c a'
_audit_conform_dict_location ftp://ftp.iucr.org/pub/cif_core.dic
_audit_conform_dict_name cif_core.dic
_audit_conform_dict_version 2.3
_audit_creation_date 2009-02-03T09:06:31-00:00
_audit_creation_method 'WinGX routine CIF_UPDATE'
_cell_angle_alpha 90
_cell_angle_beta 90
_cell_angle_gamma 90
_cell_formula_units_Z 8
_cell_length_a 10.40660(10)
_cell_length_b 20.7845(2)
_cell_length_c 26.5729(4)
_cell_measurement_reflns_used 52846
_cell_measurement_temperature 293(2)
_cell_measurement_theta_max 28.27
_cell_measurement_theta_min 1.96
_cell_measurement_wavelength 0.71073
_cell_volume 5747.61(12)
_computing_molecular_graphics 'Ortep-3 for Windows (Farrugia, 1997)'
_computing_publication_material 'WinGX publication routines (Farrugia, 1999)'
_computing_structure_refinement 'SHELXL-97 (Sheldrick, 1997)'
_computing_structure_solution 'SHELXS-86 (Sheldrick, 1986)'
_diffrn_ambient_temperature 293(2)
_diffrn_measured_fraction_theta_full 0.975
_diffrn_measured_fraction_theta_max 0.975
_diffrn_measurement_device_type KappaCCD
_diffrn_measurement_method 'Phi scan'
_diffrn_radiation_monochromator graphite
_diffrn_radiation_probe x-ray
_diffrn_radiation_type MoK\a
_diffrn_radiation_wavelength 0.71073
_diffrn_reflns_av_R_equivalents 0.052
_diffrn_reflns_av_unetI/netI 0.0287
_diffrn_reflns_limit_h_max 13
_diffrn_reflns_limit_h_min 0
_diffrn_reflns_limit_k_max 26
_diffrn_reflns_limit_k_min 0
_diffrn_reflns_limit_l_max 35
_diffrn_reflns_limit_l_min 0
_diffrn_reflns_number 52846
_diffrn_reflns_theta_full 28.27
_diffrn_reflns_theta_max 28.27
_diffrn_reflns_theta_min 1.96
_diffrn_source 'fine-focus sealed tube'
_diffrn_standards_number none
_exptl_absorpt_coefficient_mu 0.15
_exptl_absorpt_correction_type none
_exptl_crystal_colour colorless
_exptl_crystal_density_diffrn 1.097
_exptl_crystal_density_method 'not measured'
_exptl_crystal_description prism
_exptl_crystal_F_000 2064
_exptl_crystal_size_max 0.3
_exptl_crystal_size_mid 0.2
_exptl_crystal_size_min 0.2
_refine_diff_density_max 0.269
_refine_diff_density_min -0.268
_refine_diff_density_rms 0.056
_refine_ls_extinction_method none
_refine_ls_goodness_of_fit_ref 1.063
_refine_ls_hydrogen_treatment constr
_refine_ls_matrix_type full
_refine_ls_number_parameters 352
_refine_ls_number_reflns 6932
_refine_ls_number_restraints 34
_refine_ls_restrained_S_all 1.063
_refine_ls_R_factor_all 0.0964
_refine_ls_R_factor_gt 0.0688
_refine_ls_shift/su_max 0.281
_refine_ls_shift/su_mean 0.011
_refine_ls_structure_factor_coef Fsqd
_refine_ls_weighting_details 'calc w=1/[\s^2^(Fo^2^)+(0.0970P)^2^+2.2284P] where P=(Fo^2^+2Fc^2^)/3'
_refine_ls_weighting_scheme calc
_refine_ls_wR_factor_gt 0.1816
_refine_ls_wR_factor_ref 0.2044
_reflns_number_gt 5081
_reflns_number_total 6932
_reflns_threshold_expression >2sigma(I)
_cod_data_source_file c0ob00448k.txt
_cod_data_source_block rra05103
_cod_database_code 7153502

loop_
_symmetry_equiv_pos_as_xyz
'x, y, z'
'-x+1/2, -y, z+1/2'
'x+1/2, -y+1/2, -z'
'-x, y+1/2, -z+1/2'
'-x, -y, -z'
'x-1/2, y, -z-1/2'
'-x-1/2, y-1/2, z'
'x, -y-1/2, z-1/2'

loop_
_atom_site_label
_atom_site_type_symbol
_atom_site_fract_x
_atom_site_fract_y
_atom_site_fract_z
_atom_site_U_iso_or_equiv
_atom_site_adp_type
_atom_site_occupancy
_atom_site_symmetry_multiplicity
_atom_site_calc_flag
_atom_site_refinement_flags
_atom_site_disorder_assembly
_atom_site_disorder_group
C1 C 0.0801(2) 0.14013(9) 0.48146(8) 0.0521(5) Uani 1 1 d . . .
C2 C 0.0810(3) 0.10252(13) 0.53149(10) 0.0710(7) Uani 1 1 d . . .
H2A H 0.0528 0.131 0.5582 0.085 Uiso 1 1 calc R . .
H2B H 0.0193 0.0676 0.5292 0.085 Uiso 1 1 calc R . .
C3 C 0.2109(2) 0.07474(11) 0.54561(8) 0.0584(5) Uani 1 1 d . . .
H3 H 0.2717 0.1098 0.552 0.07 Uiso 1 1 calc R . .
C4 C 0.2584(2) 0.03437(10) 0.50261(9) 0.0533(5) Uani 1 1 d . . .
C5 C 0.3075(3) -0.02737(11) 0.50804(11) 0.0715(7) Uani 1 1 d . . .
H5 H 0.3161 -0.0452 0.54 0.086 Uiso 1 1 calc R . .
C6 C 0.3434(3) -0.06237(12) 0.46621(13) 0.0883(9) Uani 1 1 d . . .
H6 H 0.3774 -0.1035 0.4701 0.106 Uiso 1 1 calc R . .
C7 C 0.3295(4) -0.03697(12) 0.41914(12) 0.0893(9) Uani 1 1 d . . .
H7 H 0.3517 -0.0614 0.3911 0.107 Uiso 1 1 calc R . .
C8 C 0.2825(3) 0.02476(12) 0.41274(10) 0.0680(6) Uani 1 1 d . . .
H8 H 0.2739 0.0419 0.3806 0.082 Uiso 1 1 calc R . .
C9 C 0.24840(19) 0.06107(10) 0.45450(8) 0.0509(5) Uani 1 1 d . . .
C10 C 0.20568(19) 0.13000(9) 0.45146(8) 0.0484(4) Uani 1 1 d . . .
H10 H 0.2726 0.1567 0.4669 0.058 Uiso 1 1 calc R . .
C11 C -0.0351(2) 0.23362(11) 0.47056(9) 0.0606(6) Uani 1 1 d . . .
C12 C -0.1058(2) 0.18139(11) 0.44581(9) 0.0603(5) Uani 1 1 d . . .
C13 C -0.0385(2) 0.12829(10) 0.45162(9) 0.0561(5) Uani 1 1 d . . .
H13 H -0.0621 0.0884 0.4387 0.067 Uiso 1 1 calc R . .
C14 C -0.2305(3) 0.19368(16) 0.41995(14) 0.0888(9) Uani 1 1 d . . .
H14A H -0.2554 0.1561 0.4013 0.133 Uiso 1 1 calc R . .
H14B H -0.2212 0.2294 0.3973 0.133 Uiso 1 1 calc R . .
H14C H -0.2952 0.2035 0.4445 0.133 Uiso 1 1 calc R . .
C15 C 0.2557(4) 0.28542(14) 0.40690(15) 0.1051(12) Uani 1 1 d . . .
H15A H 0.1664 0.2968 0.4085 0.158 Uiso 1 1 calc R . .
H15B H 0.3021 0.3183 0.3892 0.158 Uiso 1 1 calc R . .
H15C H 0.2894 0.2814 0.4404 0.158 Uiso 1 1 calc R . .
C16 C 0.4450(3) 0.1845(2) 0.3730(2) 0.1270(16) Uani 1 1 d . . .
H16A H 0.4701 0.1716 0.4063 0.19 Uiso 1 1 calc R . .
H16B H 0.496 0.2206 0.3626 0.19 Uiso 1 1 calc R . .
H16C H 0.4579 0.1494 0.3501 0.19 Uiso 1 1 calc R . .
C17 C 0.2040(3) 0.21243(15) 0.30890(11) 0.0822(8) Uani 1 1 d . . .
C18 C 0.0593(4) 0.2239(3) 0.3130(2) 0.177(3) Uani 1 1 d . . .
H18A H 0.044 0.2648 0.3288 0.266 Uiso 1 1 calc R . .
H18B H 0.0212 0.1904 0.3328 0.266 Uiso 1 1 calc R . .
H18C H 0.022 0.2239 0.28 0.266 Uiso 1 1 calc R . .
C19 C 0.2669(5) 0.2668(2) 0.27887(15) 0.1340(16) Uani 1 1 d . . .
H19A H 0.2467 0.2618 0.2438 0.201 Uiso 1 1 calc R . .
H19B H 0.3584 0.2651 0.2833 0.201 Uiso 1 1 calc R . .
H19C H 0.235 0.3074 0.2906 0.201 Uiso 1 1 calc R . .
C20 C 0.2295(6) 0.1504(2) 0.28039(16) 0.154(2) Uani 1 1 d . . .
H20A H 0.1792 0.1163 0.2947 0.232 Uiso 1 1 calc R . .
H20B H 0.3191 0.1397 0.2827 0.232 Uiso 1 1 calc R . .
H20C H 0.2064 0.1559 0.2457 0.232 Uiso 1 1 calc R . .
O1 O 0.07258(15) 0.20907(7) 0.49213(6) 0.0605(4) Uani 1 1 d . . .
O2 O -0.06089(19) 0.28995(8) 0.47352(9) 0.0857(6) Uani 1 1 d . . .
O3 O 0.18829(14) 0.15120(7) 0.40132(5) 0.0537(4) Uani 1 1 d . . .
O4 O 0.19597(19) 0.03739(8) 0.58986(6) 0.0683(5) Uani 1 1 d . . .
Si1 Si 0.27380(6) 0.20750(3) 0.37316(3) 0.0560(2) Uani 1 1 d . . .
C23A C 0.1174(4) 0.0432(2) 0.69088(16) 0.0776(10) Uani 0.8 1 d P A 1
Si2A Si 0.25717(9) 0.04549(4) 0.64638(3) 0.0562(2) Uani 0.8 1 d P A 1
C21 C 0.3494(4) 0.1215(2) 0.65186(18) 0.0829(11) Uani 0.8 1 d P A 1
H21A H 0.2937 0.1573 0.6452 0.124 Uiso 0.8 1 calc PR A 1
H21B H 0.4186 0.1213 0.628 0.124 Uiso 0.8 1 calc PR A 1
H21C H 0.3836 0.1252 0.6853 0.124 Uiso 0.8 1 calc PR A 1
C22 C 0.3682(5) -0.0237(2) 0.65923(19) 0.0925(13) Uani 0.8 1 d P A 1
H22A H 0.3248 -0.0634 0.6522 0.139 Uiso 0.8 1 calc PR A 1
H22B H 0.3939 -0.0229 0.6939 0.139 Uiso 0.8 1 calc PR A 1
H22C H 0.4428 -0.0201 0.6382 0.139 Uiso 0.8 1 calc PR A 1
C24 C 0.0438(8) -0.0182(5) 0.6829(3) 0.144(4) Uani 0.8 1 d P A 1
H24A H 0.0993 -0.0543 0.6888 0.216 Uiso 0.8 1 calc PR A 1
H24B H 0.0125 -0.0196 0.6489 0.216 Uiso 0.8 1 calc PR A 1
H24C H -0.0274 -0.0198 0.7058 0.216 Uiso 0.8 1 calc PR A 1
C25 C 0.1793(13) 0.0447(5) 0.7461(3) 0.147(4) Uani 0.8 1 d P A 1
H25A H 0.2249 0.0844 0.7508 0.221 Uiso 0.8 1 calc PR A 1
H25B H 0.2376 0.0093 0.7499 0.221 Uiso 0.8 1 calc PR A 1
H25C H 0.1123 0.0414 0.7708 0.221 Uiso 0.8 1 calc PR A 1
C26 C 0.0320(6) 0.1021(3) 0.6807(2) 0.137(2) Uani 0.8 1 d P A 1
H26A H 0.0137 0.1236 0.7118 0.205 Uiso 0.8 1 calc PR A 1
H26B H -0.047 0.0884 0.6654 0.205 Uiso 0.8 1 calc PR A 1
H26C H 0.0759 0.1311 0.6584 0.205 Uiso 0.8 1 calc PR A 1
C23B C 0.190(2) 0.0119(10) 0.6896(6) 0.116(8) Uani 0.2 1 d PD A 2
Si2B Si 0.2019(4) 0.0774(2) 0.64828(14) 0.0704(10) Uani 0.2 1 d P A 2
C27 C 0.372(4) 0.143(3) 0.665(3) 0.43(5) Uani 0.2 1 d PDU A 2
H27A H 0.3668 0.1809 0.6439 0.652 Uiso 0.2 1 calc PR A 2
H27B H 0.4508 0.1208 0.6577 0.652 Uiso 0.2 1 calc PR A 2
H27C H 0.3706 0.1558 0.6995 0.652 Uiso 0.2 1 calc PR A 2
C28 C 0.086(4) 0.1486(14) 0.6660(13) 0.24(2) Uani 0.2 1 d PDU A 2
H28A H 0.0974 0.1833 0.6426 0.358 Uiso 0.2 1 calc PR A 2
H28B H 0.1051 0.1633 0.6994 0.358 Uiso 0.2 1 calc PR A 2
H28C H -0.0015 0.1338 0.6647 0.358 Uiso 0.2 1 calc PR A 2
C29 C 0.062(3) -0.0299(17) 0.6866(10) 0.162(19) Uani 0.2 1 d PDU A 2
H29A H -0.0117 -0.0022 0.6897 0.243 Uiso 0.2 1 calc PR A 2
H29B H 0.0611 -0.0609 0.7134 0.243 Uiso 0.2 1 calc PR A 2
H29C H 0.0584 -0.0519 0.6548 0.243 Uiso 0.2 1 calc PR A 2
C30 C 0.160(3) 0.0421(10) 0.7442(9) 0.069(6) Uani 0.2 1 d PDU A 2
H30A H 0.1013 0.0776 0.7406 0.103 Uiso 0.2 1 calc PR A 2
H30B H 0.238 0.0568 0.7592 0.103 Uiso 0.2 1 calc PR A 2
H30C H 0.1212 0.0098 0.7652 0.103 Uiso 0.2 1 calc PR A 2
C31 C 0.295(6) -0.041(3) 0.6770(13) 0.34(3) Uani 0.2 1 d PDU A 2
H31A H 0.3196 -0.0633 0.7074 0.504 Uiso 0.2 1 calc PR A 2
H31B H 0.3695 -0.0212 0.6625 0.504 Uiso 0.2 1 calc PR A 2
H31C H 0.2603 -0.072 0.6536 0.504 Uiso 0.2 1 calc PR A 2

loop_
_atom_site_aniso_label
_atom_site_aniso_U_11
_atom_site_aniso_U_22
_atom_site_aniso_U_33
_atom_site_aniso_U_23
_atom_site_aniso_U_13
_atom_site_aniso_U_12
C1 0.0554(12) 0.0453(10) 0.0556(12) -0.0010(8) 0.0039(9) 0.0053(9)
C2 0.0742(16) 0.0785(16) 0.0602(14) 0.0138(11) 0.0145(12) 0.0200(13)
C3 0.0691(14) 0.0520(11) 0.0541(12) 0.0047(9) -0.0018(10) -0.0018(10)
C4 0.0492(11) 0.0469(11) 0.0637(13) 0.0019(9) -0.0010(9) -0.0017(8)
C5 0.0795(17) 0.0499(12) 0.0850(18) 0.0104(12) 0.0021(14) 0.0031(12)
C6 0.109(2) 0.0455(13) 0.111(2) 0.0021(14) 0.0172(19) 0.0133(14)
C7 0.121(3) 0.0541(14) 0.092(2) -0.0100(14) 0.0253(19) 0.0090(15)
C8 0.0799(17) 0.0550(12) 0.0690(15) -0.0043(11) 0.0158(13) -0.0006(11)
C9 0.0475(10) 0.0459(10) 0.0593(12) -0.0006(9) 0.0037(9) -0.0020(8)
C10 0.0481(10) 0.0472(10) 0.0498(11) -0.0004(8) -0.0001(8) -0.0004(8)
C11 0.0562(13) 0.0525(12) 0.0731(15) -0.0029(10) 0.0109(11) 0.0085(10)
C12 0.0477(11) 0.0614(13) 0.0717(14) 0.0037(11) 0.0045(10) 0.0040(10)
C13 0.0512(11) 0.0509(11) 0.0662(13) -0.0026(9) 0.0075(10) -0.0043(9)
C14 0.0579(15) 0.093(2) 0.116(3) 0.0033(18) -0.0157(15) 0.0088(14)
C15 0.149(3) 0.0641(17) 0.102(3) -0.0087(16) 0.023(2) -0.0258(19)
C16 0.0497(16) 0.140(3) 0.191(4) 0.047(3) 0.012(2) 0.0043(19)
C17 0.094(2) 0.0862(19) 0.0662(16) 0.0164(14) 0.0002(15) -0.0091(15)
C18 0.103(3) 0.285(7) 0.144(4) 0.069(4) -0.049(3) 0.015(4)
C19 0.189(5) 0.120(3) 0.094(3) 0.045(2) 0.006(3) -0.029(3)
C20 0.252(7) 0.129(3) 0.082(3) -0.020(2) 0.006(3) -0.051(4)
O1 0.0618(9) 0.0532(8) 0.0664(10) -0.0143(7) -0.0018(7) 0.0058(7)
O2 0.0783(13) 0.0525(10) 0.1262(18) -0.0082(9) 0.0122(11) 0.0169(8)
O3 0.0541(8) 0.0550(8) 0.0521(8) 0.0042(6) -0.0003(6) -0.0024(6)
O4 0.0842(12) 0.0653(10) 0.0554(9) 0.0118(7) -0.0068(8) -0.0064(8)
Si1 0.0503(3) 0.0528(4) 0.0649(4) 0.0060(3) 0.0031(3) -0.0019(2)
C23A 0.073(2) 0.089(3) 0.072(2) -0.0072(19) 0.0127(18) -0.0033(19)
Si2A 0.0617(5) 0.0525(5) 0.0543(5) 0.0030(3) -0.0023(4) 0.0001(4)
C21 0.095(3) 0.072(2) 0.082(2) -0.0011(18) -0.010(2) -0.0293(19)
C22 0.090(3) 0.090(3) 0.097(3) 0.002(2) -0.014(2) 0.035(2)
C24 0.115(5) 0.192(9) 0.124(7) -0.021(5) 0.042(4) -0.073(5)
C25 0.180(10) 0.200(8) 0.061(5) -0.005(5) -0.004(5) -0.038(7)
C26 0.114(4) 0.160(5) 0.136(5) 0.004(4) 0.030(3) 0.076(4)
C23B 0.17(2) 0.122(17) 0.053(8) -0.017(10) 0.008(12) -0.049(16)
Si2B 0.091(3) 0.0584(19) 0.062(2) 0.0008(16) -0.0079(18) 0.027(2)
C27 0.46(9) 0.43(8) 0.42(8) 0.20(6) 0.07(7) -0.08(7)
C28 0.37(5) 0.16(2) 0.19(3) 0.07(2) 0.05(3) 0.19(3)
C29 0.29(4) 0.133(19) 0.060(12) 0.049(13) -0.059(17) -0.16(2)
C30 0.083(11) 0.060(9) 0.064(15) -0.017(8) 0.026(10) -0.026(8)
C31 0.45(7) 0.45(6) 0.11(2) -0.06(3) 0.01(3) 0.32(6)

loop_
_atom_type_symbol
_atom_type_description
_atom_type_scat_dispersion_real
_atom_type_scat_dispersion_imag
_atom_type_scat_source
C C 0.0033 0.0016 'International Tables Vol C Tables 4.2.6.8 and 6.1.1.4'
H H 0 0 'International Tables Vol C Tables 4.2.6.8 and 6.1.1.4'
O O 0.0106 0.006 'International Tables Vol C Tables 4.2.6.8 and 6.1.1.4'
Si Si 0.0817 0.0704 'International Tables Vol C Tables 4.2.6.8 and 6.1.1.4'

loop_
_geom_angle_atom_site_label_1
_geom_angle_atom_site_label_2
_geom_angle_atom_site_label_3
_geom_angle
O1 C1 C13 102.76(16)
O1 C1 C2 109.25(18)
C13 C1 C2 112.35(19)
O1 C1 C10 106.19(16)
C13 C1 C10 113.86(18)
C2 C1 C10 111.76(17)
C3 C2 C1 114.26(19)
C3 C2 H2A 108.7
C1 C2 H2A 108.7
C3 C2 H2B 108.7
C1 C2 H2B 108.7
H2A C2 H2B 107.6
O4 C3 C4 111.20(18)
O4 C3 C2 108.38(19)
C4 C3 C2 108.5(2)
O4 C3 H3 109.6
C4 C3 H3 109.6
C2 C3 H3 109.6
C5 C4 C9 119.3(2)
C5 C4 C3 123.9(2)
C9 C4 C3 116.73(18)
C6 C5 C4 120.2(3)
C6 C5 H5 119.9
C4 C5 H5 119.9
C7 C6 C5 120.3(2)
C7 C6 H6 119.8
C5 C6 H6 119.8
C6 C7 C8 120.6(3)
C6 C7 H7 119.7
C8 C7 H7 119.7
C7 C8 C9 119.7(3)
C7 C8 H8 120.1
C9 C8 H8 120.1
C8 C9 C4 119.8(2)
C8 C9 C10 123.4(2)
C4 C9 C10 116.74(19)
O3 C10 C9 112.67(17)
O3 C10 C1 109.58(16)
C9 C10 C1 110.64(17)
O3 C10 H10 107.9
C9 C10 H10 107.9
C1 C10 H10 107.9
O2 C11 O1 121.4(2)
O2 C11 C12 129.6(2)
O1 C11 C12 108.96(18)
C13 C12 C11 107.5(2)
C13 C12 C14 131.4(2)
C11 C12 C14 121.1(2)
C12 C13 C1 111.4(2)
C12 C13 H13 124.3
C1 C13 H13 124.3
C12 C14 H14A 109.5
C12 C14 H14B 109.5
H14A C14 H14B 109.5
C12 C14 H14C 109.5
H14A C14 H14C 109.5
H14B C14 H14C 109.5
Si1 C15 H15A 109.5
Si1 C15 H15B 109.5
H15A C15 H15B 109.5
Si1 C15 H15C 109.5
H15A C15 H15C 109.5
H15B C15 H15C 109.5
Si1 C16 H16A 109.5
Si1 C16 H16B 109.5
H16A C16 H16B 109.5
Si1 C16 H16C 109.5
H16A C16 H16C 109.5
H16B C16 H16C 109.5
C20 C17 C18 109.9(4)
C20 C17 C19 107.0(3)
C18 C17 C19 110.1(4)
C20 C17 Si1 110.1(3)
C18 C17 Si1 109.1(3)
C19 C17 Si1 110.7(3)
C17 C18 H18A 109.5
C17 C18 H18B 109.5
H18A C18 H18B 109.5
C17 C18 H18C 109.5
H18A C18 H18C 109.5
H18B C18 H18C 109.5
C17 C19 H19A 109.5
C17 C19 H19B 109.5
H19A C19 H19B 109.5
C17 C19 H19C 109.5
H19A C19 H19C 109.5
H19B C19 H19C 109.5
C17 C20 H20A 109.5
C17 C20 H20B 109.5
H20A C20 H20B 109.5
C17 C20 H20C 109.5
H20A C20 H20C 109.5
H20B C20 H20C 109.5
C11 O1 C1 109.29(17)
C10 O3 Si1 125.38(13)
C3 O4 Si2A 131.36(15)
C3 O4 Si2B 117.93(19)
Si2A O4 Si2B 29.68(13)
O3 Si1 C16 109.80(14)
O3 Si1 C17 104.20(11)
C16 Si1 C17 112.9(2)
O3 Si1 C15 110.15(12)
C16 Si1 C15 108.9(2)
C17 Si1 C15 110.81(17)
C24 C23A C26 110.9(6)
C24 C23A C25 110.6(6)
C26 C23A C25 112.2(6)
C24 C23A Si2A 109.1(4)
C26 C23A Si2A 108.5(3)
C25 C23A Si2A 105.4(5)
O4 Si2A C21 111.13(16)
O4 Si2A C22 109.11(18)
C21 Si2A C22 108.6(2)
O4 Si2A C23A 105.89(16)
C21 Si2A C23A 111.9(2)
C22 Si2A C23A 110.1(2)
Si2A C21 H21A 109.5
Si2A C21 H21B 109.5
H21A C21 H21B 109.5
Si2A C21 H21C 109.5
H21A C21 H21C 109.5
H21B C21 H21C 109.5
Si2A C22 H22A 109.5
Si2A C22 H22B 109.5
H22A C22 H22B 109.5
Si2A C22 H22C 109.5
H22A C22 H22C 109.5
H22B C22 H22C 109.5
C23A C24 H24A 109.5
C23A C24 H24B 109.5
H24A C24 H24B 109.5
C23A C24 H24C 109.5
H24A C24 H24C 109.5
H24B C24 H24C 109.5
C23A C25 H25A 109.5
C23A C25 H25B 109.5
H25A C25 H25B 109.5
C23A C25 H25C 109.5
H25A C25 H25C 109.5
H25B C25 H25C 109.5
C23A C26 H26A 109.5
C23A C26 H26B 109.5
H26A C26 H26B 109.5
C23A C26 H26C 109.5
H26A C26 H26C 109.5
H26B C26 H26C 109.5
C29 C23B C31 101(3)
C29 C23B C30 95.5(19)
C31 C23B C30 126(2)
C29 C23B Si2B 116.9(16)
C31 C23B Si2B 111(2)
C30 C23B Si2B 105.9(14)
C23B Si2B O4 100.5(5)
C23B Si2B C28 112.9(12)
O4 Si2B C28 123.0(11)
C23B Si2B C27 113.7(18)
O4 Si2B C27 118.6(18)
C28 Si2B C27 88.9(14)
Si2B C27 H27A 109.3
Si2B C27 H27B 109.1
H27A C27 H27B 109.5
Si2B C27 H27C 110
H27A C27 H27C 109.5
H27B C27 H27C 109.5
Si2B C28 H28A 109.5
Si2B C28 H28B 109.4
H28A C28 H28B 109.5
Si2B C28 H28C 109.5
H28A C28 H28C 109.5
H28B C28 H28C 109.5
C23B C29 H29A 109.5
C23B C29 H29B 109.5
H29A C29 H29B 109.5
C23B C29 H29C 109.5
H29A C29 H29C 109.5
H29B C29 H29C 109.5
C23B C30 H30A 109.5
C23B C30 H30B 109.5
H30A C30 H30B 109.5
C23B C30 H30C 109.5
H30A C30 H30C 109.5
H30B C30 H30C 109.5
C23B C31 H31A 109.4
C23B C31 H31B 109.5
H31A C31 H31B 109.5
C23B C31 H31C 109.5
H31A C31 H31C 109.5
H31B C31 H31C 109.5

loop_
_geom_bond_atom_site_label_1
_geom_bond_atom_site_label_2
_geom_bond_distance
C1 O1 1.463(2)
C1 C13 1.488(3)
C1 C2 1.542(3)
C1 C10 1.545(3)
C2 C3 1.518(3)
C2 H2A 0.97
C2 H2B 0.97
C3 O4 1.418(3)
C3 C4 1.501(3)
C3 H3 0.98
C4 C5 1.388(3)
C4 C9 1.397(3)
C5 C6 1.380(4)
C5 H5 0.93
C6 C7 1.365(4)
C6 H6 0.93
C7 C8 1.383(4)
C7 H7 0.93
C8 C9 1.388(3)
C8 H8 0.93
C9 C10 1.502(3)
C10 O3 1.415(2)
C10 H10 0.98
C11 O2 1.204(3)
C11 O1 1.358(3)
C11 C12 1.467(3)
C12 C13 1.316(3)
C12 C14 1.490(4)
C13 H13 0.93
C14 H14A 0.96
C14 H14B 0.96
C14 H14C 0.96
C15 Si1 1.861(3)
C15 H15A 0.96
C15 H15B 0.96
C15 H15C 0.96
C16 Si1 1.844(3)
C16 H16A 0.96
C16 H16B 0.96
C16 H16C 0.96
C17 C20 1.519(5)
C17 C18 1.529(6)
C17 C19 1.529(4)
C17 Si1 1.858(3)
C18 H18A 0.96
C18 H18B 0.96
C18 H18C 0.96
C19 H19A 0.96
C19 H19B 0.96
C19 H19C 0.96
C20 H20A 0.96
C20 H20B 0.96
C20 H20C 0.96
O3 Si1 1.6495(15)
O4 Si2A 1.6400(19)
O4 Si2B 1.762(4)
C23A C24 1.503(9)
C23A C26 1.537(6)
C23A C25 1.603(11)
C23A Si2A 1.875(4)
Si2A C21 1.854(4)
Si2A C22 1.876(4)
C21 H21A 0.96
C21 H21B 0.96
C21 H21C 0.96
C22 H22A 0.96
C22 H22B 0.96
C22 H22C 0.96
C24 H24A 0.96
C24 H24B 0.96
C24 H24C 0.96
C25 H25A 0.96
C25 H25B 0.96
C25 H25C 0.96
C26 H26A 0.96
C26 H26B 0.96
C26 H26C 0.96
C23B C29 1.593(18)
C23B C31 1.597(19)
C23B C30 1.611(17)
C23B Si2B 1.75(2)
Si2B C28 1.97(2)
Si2B C27 2.28(5)
C27 H27A 0.96
C27 H27B 0.96
C27 H27C 0.96
C28 H28A 0.96
C28 H28B 0.96
C28 H28C 0.96
C29 H29A 0.96
C29 H29B 0.96
C29 H29C 0.96
C30 H30A 0.96
C30 H30B 0.96
C30 H30C 0.96
C31 H31A 0.96
C31 H31B 0.96
C31 H31C 0.96
